data_4105069
loop_
_publ_author_name
'Richard S. Glass'
'Gordon L. Hug'
'Christian Sch\"oneich'
'George S. Wilson'
'Larisa Kuznetsova'
'Tang-man Lee'
'Malika Ammam'
'Edward Lorance'
'Thomas Nauser'
'Gary S. Nichol'
'Takuhei Yamamoto'

_publ_section_title
;
 Neighboring Amide Participation in Thioether Oxidation: Relevance to
 Biological Oxidation
;
_journal_name_full 'Journal of the American Chemical Society'
_journal_page_first 13791
_journal_page_last 13805
_journal_paper_doi 10.1021/ja904895u
_journal_volume 131
_journal_year 2009
_chemical_formula_moiety 'C13 H20 N2 O2 S'
_chemical_formula_sum 'C13 H20 N2 O2 S'
_chemical_formula_weight 268.37
_chemical_name_systematic
;
 ?
;
_space_group_IT_number 15
_symmetry_cell_setting monoclinic
_symmetry_space_group_name_Hall '-C 2yc'
_symmetry_space_group_name_H-M 'C 1 2/c 1'
_atom_sites_solution_hydrogens difmap
_atom_sites_solution_primary direct
_atom_sites_solution_secondary difmap
_audit_creation_method SHELXL-97
_cell_angle_alpha 90.00
_cell_angle_beta 110.4120(10)
_cell_angle_gamma 90.00
_cell_formula_units_Z 8
_cell_length_a 22.211(2)
_cell_length_b 7.9924(8)
_cell_length_c 16.8189(16)
_cell_measurement_reflns_used 7222
_cell_measurement_temperature 150(2)
_cell_measurement_theta_max 28.22
_cell_measurement_theta_min 2.55
_cell_volume 2798.2(5)
_computing_cell_refinement 'SAINT (Bruker, 2007)'
_computing_data_collection 'SMART (Bruker, 2007)'
_computing_data_reduction SAINT
_computing_molecular_graphics
;
Bruker SHELXTL and Mercury 1.4 (Bruno et al, 2002)
;
_computing_publication_material 'SHELXTL and local programs'
_computing_structure_refinement SHELXTL
_computing_structure_solution 'SHELXTL (Sheldrick, 2008)'
_diffrn_ambient_temperature 150(2)
_diffrn_measured_fraction_theta_full 0.982
_diffrn_measured_fraction_theta_max 0.982
_diffrn_measurement_device_type 'Bruker SMART 1K CCD diffractometer'
_diffrn_measurement_method 'thin-slice \w scans'
_diffrn_radiation_monochromator graphite
_diffrn_radiation_source 'sealed tube'
_diffrn_radiation_type MoK\a
_diffrn_radiation_wavelength 0.71073
_diffrn_reflns_av_R_equivalents 0.0213
_diffrn_reflns_av_sigmaI/netI 0.0196
_diffrn_reflns_limit_h_max 29
_diffrn_reflns_limit_h_min -28
_diffrn_reflns_limit_k_max 10
_diffrn_reflns_limit_k_min -10
_diffrn_reflns_limit_l_max 22
_diffrn_reflns_limit_l_min -22
_diffrn_reflns_number 12188
_diffrn_reflns_theta_full 28.27
_diffrn_reflns_theta_max 28.27
_diffrn_reflns_theta_min 1.96
_diffrn_standards_number 0
_exptl_absorpt_coefficient_mu 0.228
_exptl_absorpt_correction_T_max 0.9389
_exptl_absorpt_correction_T_min 0.9264
_exptl_absorpt_correction_type multi-scan
_exptl_absorpt_process_details 'SADABS; Sheldrick, 1996'
_exptl_crystal_colour colourless
_exptl_crystal_density_diffrn 1.274
_exptl_crystal_description block
_exptl_crystal_F_000 1152
_exptl_crystal_size_max 0.34
_exptl_crystal_size_mid 0.32
_exptl_crystal_size_min 0.28
_refine_diff_density_max 0.540
_refine_diff_density_min -0.487
_refine_diff_density_rms 0.050
_refine_ls_extinction_method none
_refine_ls_goodness_of_fit_ref 1.033
_refine_ls_hydrogen_treatment mixed
_refine_ls_matrix_type full
_refine_ls_number_parameters 194
_refine_ls_number_reflns 3409
_refine_ls_number_restraints 27
_refine_ls_restrained_S_all 1.161
_refine_ls_R_factor_all 0.0574
_refine_ls_R_factor_gt 0.0465
_refine_ls_shift/su_max 0.001
_refine_ls_shift/su_mean 0.000
_refine_ls_structure_factor_coef Fsqd
_refine_ls_weighting_details 'calc w=1/[\s^2^(Fo^2^)+(0.0522P)^2^+4.1902P] where P=(Fo^2^+2Fc^2^)/3'
_refine_ls_weighting_scheme calc
_refine_ls_wR_factor_gt 0.1140
_refine_ls_wR_factor_ref 0.1240
_reflns_number_gt 2835
_reflns_number_total 3409
_reflns_threshold_expression I>2\s(I)
_cod_data_source_file ja904895u_si_002.cif
_cod_data_source_block rsg101
_cod_original_sg_symbol_H-M 'C 2/c'
_cod_database_code 4105069

loop_
_symmetry_equiv_pos_as_xyz
'x, y, z'
'-x, y, -z+1/2'
'x+1/2, y+1/2, z'
'-x+1/2, y+1/2, -z+1/2'
'-x, -y, -z'
'x, -y, z-1/2'
'-x+1/2, -y+1/2, -z'
'x+1/2, -y+1/2, z-1/2'

loop_
_atom_site_label
_atom_site_type_symbol
_atom_site_fract_x
_atom_site_fract_y
_atom_site_fract_z
_atom_site_U_iso_or_equiv
_atom_site_adp_type
_atom_site_occupancy
_atom_site_symmetry_multiplicity
_atom_site_calc_flag
_atom_site_refinement_flags
_atom_site_disorder_assembly
_atom_site_disorder_group
S S 0.21836(17) 0.5980(2) 0.59351(13) 0.0331(4) Uani 0.691(13) 1 d P A 1
S' S 0.1955(6) 0.6065(7) 0.5926(3) 0.0443(12) Uani 0.309(13) 1 d P A 2
O1 O 0.23614(5) 0.23422(15) 0.60058(7) 0.0219(3) Uani 1 1 d . . .
O2 O 0.00618(8) 0.0528(3) 0.39786(10) 0.0701(6) Uani 1 1 d U A .
N1 N 0.16483(6) 0.21469(19) 0.46756(8) 0.0204(3) Uani 1 1 d . . .
H1N H 0.1958(11) 0.223(3) 0.4488(14) 0.032(6) Uiso 1 1 d . . .
N2 N 0.07079(8) 0.1372(3) 0.52735(10) 0.0389(5) Uani 1 1 d . A .
H2N H 0.0459(13) 0.090(4) 0.5495(18) 0.052(8) Uiso 1 1 d . . .
C1 C 0.15757(12) 0.5325(3) 0.64479(13) 0.0416(5) Uani 1 1 d . . .
H1 H 0.1376 0.6377 0.6563 0.050 Uiso 1 1 calc R A 1
C2 C 0.18802(10) 0.4424(3) 0.73138(12) 0.0333(4) Uani 1 1 d . A .
H2A H 0.2295 0.3898 0.7361 0.040 Uiso 1 1 calc R . .
H2B H 0.1949 0.5211 0.7792 0.040 Uiso 1 1 calc R . .
C3 C 0.13721(9) 0.3091(3) 0.72938(11) 0.0341(4) Uani 1 1 d U . .
H3 H 0.1360 0.2785 0.7864 0.041 Uiso 1 1 calc R A .
C4 C 0.14524(9) 0.1602(3) 0.67666(11) 0.0283(4) Uani 1 1 d . A .
H4A H 0.1172 0.0659 0.6797 0.034 Uiso 1 1 calc R . .
H4B H 0.1904 0.1215 0.6962 0.034 Uiso 1 1 calc R . .
C5 C 0.12446(8) 0.2331(2) 0.58484(10) 0.0227(3) Uani 1 1 d . . .
C6 C 0.10176(10) 0.4143(3) 0.59697(12) 0.0388(5) Uani 1 1 d U A .
H6 H 0.0702 0.4638 0.5443 0.047 Uiso 1 1 calc R . .
C7 C 0.07444(11) 0.3835(4) 0.66845(14) 0.0545(7) Uani 1 1 d U A .
H7A H 0.0618 0.4881 0.6901 0.065 Uiso 1 1 calc R . .
H7B H 0.0384 0.3026 0.6523 0.065 Uiso 1 1 calc R . .
C8 C 0.1827(5) 0.7903(6) 0.5449(4) 0.0681(18) Uani 0.691(13) 1 d PU A 1
H8A H 0.1415 0.7669 0.5000 0.102 Uiso 0.691(13) 1 calc PR A 1
H8B H 0.2114 0.8463 0.5205 0.102 Uiso 0.691(13) 1 calc PR A 1
H8C H 0.1755 0.8631 0.5877 0.102 Uiso 0.691(13) 1 calc PR A 1
C8' C 0.1468(10) 0.7816(16) 0.5391(10) 0.069(2) Uani 0.309(13) 1 d PU A 2
H8'1 H 0.1370 0.8521 0.5807 0.103 Uiso 0.309(13) 1 calc PR A 2
H8'2 H 0.1066 0.7403 0.4973 0.103 Uiso 0.309(13) 1 calc PR A 2
H8'3 H 0.1702 0.8475 0.5102 0.103 Uiso 0.309(13) 1 calc PR A 2
C9 C 0.18002(7) 0.22838(19) 0.55127(10) 0.0168(3) Uani 1 1 d . A .
C10 C 0.10054(8) 0.2035(3) 0.40400(10) 0.0260(4) Uani 1 1 d . A .
C11 C 0.05512(10) 0.1252(4) 0.44321(12) 0.0472(6) Uani 1 1 d U . .
C12 C 0.07646(12) 0.3775(4) 0.36928(14) 0.0510(7) Uani 1 1 d . . .
H12A H 0.0757 0.4500 0.4159 0.076 Uiso 1 1 calc R A .
H12B H 0.0330 0.3685 0.3272 0.076 Uiso 1 1 calc R . .
H12C H 0.1053 0.4255 0.3425 0.076 Uiso 1 1 calc R . .
C13 C 0.10469(9) 0.0922(3) 0.33216(12) 0.0372(5) Uani 1 1 d . . .
H13A H 0.1352 0.1410 0.3083 0.056 Uiso 1 1 calc R A .
H13B H 0.0622 0.0840 0.2878 0.056 Uiso 1 1 calc R . .
H13C H 0.1194 -0.0196 0.3544 0.056 Uiso 1 1 calc R . .

loop_
_atom_site_aniso_label
_atom_site_aniso_U_11
_atom_site_aniso_U_22
_atom_site_aniso_U_33
_atom_site_aniso_U_23
_atom_site_aniso_U_13
_atom_site_aniso_U_12
S 0.0455(10) 0.0200(4) 0.0376(5) 0.0033(3) 0.0194(6) -0.0040(6)
S' 0.065(3) 0.0271(12) 0.0472(13) -0.0009(9) 0.028(2) -0.0115(19)
O1 0.0181(5) 0.0289(6) 0.0183(5) 0.0010(4) 0.0056(4) -0.0007(5)
O2 0.0402(8) 0.1482(17) 0.0258(7) -0.0252(9) 0.0162(6) -0.0518(10)
N1 0.0155(6) 0.0306(8) 0.0167(6) 0.0002(5) 0.0074(5) 0.0003(5)
N2 0.0239(8) 0.0768(14) 0.0206(7) -0.0151(8) 0.0137(6) -0.0227(8)
C1 0.0643(14) 0.0285(10) 0.0302(10) -0.0042(8) 0.0142(10) 0.0168(10)
C2 0.0447(11) 0.0321(10) 0.0224(8) -0.0081(7) 0.0106(8) -0.0015(8)
C3 0.0317(9) 0.0543(12) 0.0194(8) -0.0098(8) 0.0126(7) -0.0031(9)
C4 0.0319(9) 0.0371(10) 0.0186(8) -0.0034(7) 0.0122(7) -0.0117(8)
C5 0.0184(7) 0.0347(9) 0.0165(7) -0.0055(6) 0.0080(6) -0.0032(7)
C6 0.0338(10) 0.0558(13) 0.0242(9) -0.0060(8) 0.0070(8) 0.0236(9)
C7 0.0332(11) 0.102(2) 0.0308(10) -0.0213(12) 0.0143(9) 0.0171(12)
C8 0.109(6) 0.0297(16) 0.075(3) 0.0199(16) 0.044(4) 0.017(3)
C8' 0.110(6) 0.030(2) 0.076(3) 0.021(2) 0.045(5) 0.017(4)
C9 0.0180(7) 0.0151(7) 0.0180(7) 0.0011(5) 0.0070(6) 0.0008(5)
C10 0.0161(7) 0.0468(11) 0.0154(7) -0.0026(7) 0.0058(6) -0.0005(7)
C11 0.0269(8) 0.0970(16) 0.0224(8) -0.0191(9) 0.0147(7) -0.0262(10)
C12 0.0490(13) 0.0712(17) 0.0274(10) 0.0119(10) 0.0067(9) 0.0313(12)
C13 0.0294(9) 0.0622(14) 0.0222(9) -0.0136(9) 0.0118(7) -0.0080(9)

loop_
_atom_type_symbol
_atom_type_description
_atom_type_scat_dispersion_real
_atom_type_scat_dispersion_imag
_atom_type_scat_source
C C 0.0033 0.0016 'International Tables Vol C Tables 4.2.6.8 and 6.1.1.4'
H H 0.0000 0.0000 'International Tables Vol C Tables 4.2.6.8 and 6.1.1.4'
N N 0.0061 0.0033 'International Tables Vol C Tables 4.2.6.8 and 6.1.1.4'
O O 0.0106 0.0060 'International Tables Vol C Tables 4.2.6.8 and 6.1.1.4'
S S 0.1246 0.1234 'International Tables Vol C Tables 4.2.6.8 and 6.1.1.4'

loop_
_geom_angle_atom_site_label_1
_geom_angle_atom_site_label_2
_geom_angle_atom_site_label_3
_geom_angle
C1 S C8 99.9(2)
C1 S' C8' 103.4(5)
H1N N1 C9 116.3(15)
H1N N1 C10 116.3(15)
C9 N1 C10 127.02(14)
H2N N2 C5 116.5(19)
H2N N2 C11 117.4(19)
C5 N2 C11 126.04(17)
S C1 S' 11.3(4)
S C1 H1 106.6
S C1 C2 113.90(17)
S C1 C6 119.87(15)
S' C1 H1 98.9
S' C1 C2 124.8(4)
S' C1 C6 116.1(3)
H1 C1 C2 106.6
H1 C1 C6 106.6
C2 C1 C6 102.31(18)
C1 C2 H2A 111.2
C1 C2 H2B 111.2
C1 C2 C3 102.92(17)
H2A C2 H2B 109.1
H2A C2 C3 111.2
H2B C2 C3 111.2
C2 C3 H3 114.4
C2 C3 C4 108.49(15)
C2 C3 C7 103.6(2)
H3 C3 C4 114.4
H3 C3 C7 114.4
C4 C3 C7 100.18(16)
C3 C4 H4A 111.1
C3 C4 H4B 111.1
C3 C4 C5 103.22(16)
H4A C4 H4B 109.1
H4A C4 C5 111.1
H4B C4 C5 111.1
N2 C5 C4 110.48(15)
N2 C5 C6 110.15(16)
N2 C5 C9 108.67(13)
C4 C5 C6 102.30(14)
C4 C5 C9 111.00(14)
C6 C5 C9 114.12(15)
C1 C6 C5 113.36(15)
C1 C6 H6 114.1
C1 C6 C7 98.87(17)
C5 C6 H6 114.1
C5 C6 C7 100.69(19)
H6 C6 C7 114.1
C3 C7 C6 93.99(15)
C3 C7 H7A 112.9
C3 C7 H7B 112.9
C6 C7 H7A 112.9
C6 C7 H7B 112.9
H7A C7 H7B 110.3
S' C8' H8'1 109.5
S' C8' H8'2 109.5
S' C8' H8'3 109.5
H8'1 C8' H8'2 109.5
H8'1 C8' H8'3 109.5
H8'2 C8' H8'3 109.5
O1 C9 N1 122.50(14)
O1 C9 C5 120.53(13)
N1 C9 C5 116.96(13)
N1 C10 C11 109.63(14)
N1 C10 C12 110.27(17)
N1 C10 C13 107.56(14)
C11 C10 C12 110.06(18)
C11 C10 C13 109.63(17)
C12 C10 C13 109.66(16)
O2 C11 N2 122.41(19)
O2 C11 C10 120.03(17)
N2 C11 C10 117.56(17)
C10 C12 H12A 109.5
C10 C12 H12B 109.5
C10 C12 H12C 109.5
H12A C12 H12B 109.5
H12A C12 H12C 109.5
H12B C12 H12C 109.5
C10 C13 H13A 109.5
C10 C13 H13B 109.5
C10 C13 H13C 109.5
H13A C13 H13B 109.5
H13A C13 H13C 109.5
H13B C13 H13C 109.5

loop_
_geom_bond_atom_site_label_1
_geom_bond_atom_site_label_2
_geom_bond_distance
S C1 1.911(4)
S C8 1.791(5)
S' C1 1.532(8)
S' C8' 1.805(13)
O1 C9 1.2340(19)
O2 C11 1.233(2)
N1 H1N 0.85(2)
N1 C9 1.333(2)
N1 C10 1.458(2)
N2 H2N 0.86(3)
N2 C5 1.463(2)
N2 C11 1.338(2)
C1 H1 1.0000
C1 C2 1.552(3)
C1 C6 1.543(3)
C2 H2A 0.9900
C2 H2B 0.9900
C2 C3 1.544(3)
C3 H3 1.0000
C3 C4 1.531(3)
C3 C7 1.533(3)
C4 H4A 0.9900
C4 H4B 0.9900
C4 C5 1.562(2)
C5 C6 1.570(3)
C5 C9 1.526(2)
C6 H6 1.0000
C6 C7 1.544(3)
C7 H7A 0.9900
C7 H7B 0.9900
C8 H8A 0.9800
C8 H8B 0.9800
C8 H8C 0.9800
C8' H8'1 0.9800
C8' H8'2 0.9800
C8' H8'3 0.9800
C10 C11 1.519(3)
C10 C12 1.531(3)
C10 C13 1.529(2)
C12 H12A 0.9800
C12 H12B 0.9800
C12 H12C 0.9800
C13 H13A 0.9800
C13 H13B 0.9800
C13 H13C 0.9800

loop_
_geom_hbond_atom_site_label_D
_geom_hbond_atom_site_label_H
_geom_hbond_atom_site_label_A
_geom_hbond_distance_DH
_geom_hbond_distance_HA
_geom_hbond_distance_DA
_geom_hbond_angle_DHA
_geom_hbond_site_symmetry_A
N1 H1N O1 0.85(2) 1.99(2) 2.8419(18) 174(2) 7_556
N2 H2N O2 0.86(3) 2.03(3) 2.883(2) 172(3) 5_556

loop_
_geom_torsion_atom_site_label_1
_geom_torsion_atom_site_label_2
_geom_torsion_atom_site_label_3
_geom_torsion_atom_site_label_4
_geom_torsion
C8' S' C1 S -165.7(15)
C8' S' C1 C2 -148.9(6)
C8' S' C1 C6 82.1(7)
C8 S C1 S' 20.2(12)
C8 S C1 C2 -144.7(3)
C8 S C1 C6 93.7(3)
S C1 C2 C3 -143.33(15)
S' C1 C2 C3 -146.9(3)
C6 C1 C2 C3 -12.46(19)
C1 C2 C3 C4 80.46(19)
C1 C2 C3 C7 -25.34(18)
C2 C3 C4 C5 -67.94(18)
C7 C3 C4 C5 40.19(19)
C11 N2 C5 C4 -155.9(2)
C11 N2 C5 C6 91.8(3)
C11 N2 C5 C9 -33.9(3)
C3 C4 C5 N2 -121.56(16)
C3 C4 C5 C6 -4.31(18)
C3 C4 C5 C9 117.81(16)
S C1 C6 C5 66.9(2)
S C1 C6 C7 172.64(17)
S' C1 C6 C5 78.9(5)
S' C1 C6 C7 -175.3(4)
C2 C1 C6 C5 -60.3(2)
C2 C1 C6 C7 45.51(19)
N2 C5 C6 C1 -170.58(16)
N2 C5 C6 C7 84.80(17)
C4 C5 C6 C1 71.93(19)
C4 C5 C6 C7 -32.68(18)
C9 C5 C6 C1 -48.0(2)
C9 C5 C6 C7 -152.65(15)
C2 C3 C7 C6 52.4(2)
C4 C3 C7 C6 -59.6(2)
C1 C6 C7 C3 -59.5(2)
C5 C6 C7 C3 56.43(19)
C10 N1 C9 O1 178.71(16)
C10 N1 C9 C5 -0.1(2)
N2 C5 C9 O1 -149.20(16)
N2 C5 C9 N1 29.6(2)
C4 C5 C9 O1 -27.5(2)
C4 C5 C9 N1 151.29(15)
C6 C5 C9 O1 87.45(19)
C6 C5 C9 N1 -93.75(18)
C9 N1 C10 C11 -27.8(3)
C9 N1 C10 C12 93.5(2)
C9 N1 C10 C13 -146.96(17)
C5 N2 C11 O2 -174.1(3)
C5 N2 C11 C10 6.5(4)
N1 C10 C11 O2 -155.4(3)
N1 C10 C11 N2 24.1(3)
C12 C10 C11 O2 83.2(3)
C12 C10 C11 N2 -97.4(3)
C13 C10 C11 O2 -37.5(3)
C13 C10 C11 N2 141.9(2)
